data_7710372
loop_
_publ_author_name
'Petrus, Rafa\/l'
'Lis, Tadeusz'
'Kowali\'nski, Adrian'

_publ_section_title
;
 Use of heterometallic magnesium-alkali metal aryloxides in ring-opening
 polymerization of cyclic esters
;
_journal_name_full 'Dalton Transactions'
_journal_paper_doi 10.1039/D2DT00731B
_journal_year 2022
_chemical_formula_moiety 'C27 H27 K Mg O9'
_chemical_formula_sum 'C27 H27 K Mg O9'
_chemical_formula_weight 558.89
_space_group_crystal_system triclinic
_space_group_IT_number 1
_space_group_name_Hall 'P 1'
_space_group_name_H-M_alt 'P 1'
_atom_sites_solution_hydrogens geom
_atom_sites_solution_primary direct
_audit_creation_method SHELXL-2014/7
_audit_update_record
;
2021-11-22 deposited with the CCDC.	2022-05-30 downloaded from the CCDC.
;
_cell_angle_alpha 97.48(4)
_cell_angle_beta 90.45(4)
_cell_angle_gamma 97.24(4)
_cell_formula_units_Z 2
_cell_length_a 6.6103(18)
_cell_length_b 12.874(4)
_cell_length_c 16.166(5)
_cell_measurement_reflns_used 6572
_cell_measurement_temperature 100(2)
_cell_measurement_theta_max 28.4993
_cell_measurement_theta_min 3.0962
_cell_volume 1352.7(7)
_computing_cell_refinement 'CrysAlis PRO (Agilent, 2011)'
_computing_data_collection 'CrysAlis PRO (Agilent, 2011)'
_computing_data_reduction 'CrysAlis PRO (Agilent, 2011)'
_computing_molecular_graphics 'DIAMOND  (Brandenburg, 2007)'
_computing_publication_material 'SHELXL-2014/7 (Sheldrick, 2014)'
_computing_structure_refinement 'SHELXL-2014/7 (Sheldrick, 2014)'
_computing_structure_solution 'SHELXS-2014/7 (Sheldrick, 2014)'
_diffrn_ambient_temperature 100(2)
_diffrn_measured_fraction_theta_full 0.999
_diffrn_measured_fraction_theta_max 0.766
_diffrn_measurement_device_type 'KUMA KM-4 CCD diffractometer'
_diffrn_measurement_method \w
_diffrn_radiation_monochromator graphite
_diffrn_radiation_source 'Enhance (Mo) X-ray Source'
_diffrn_radiation_type 'Mo K\a'
_diffrn_radiation_wavelength 0.71073
_diffrn_reflns_av_unetI/netI 0.0885
_diffrn_reflns_Laue_measured_fraction_full 0.999
_diffrn_reflns_Laue_measured_fraction_max 0.766
_diffrn_reflns_limit_h_max 11
_diffrn_reflns_limit_h_min -11
_diffrn_reflns_limit_k_max 21
_diffrn_reflns_limit_k_min -21
_diffrn_reflns_limit_l_max 25
_diffrn_reflns_limit_l_min -27
_diffrn_reflns_number 14609
_diffrn_reflns_point_group_measured_fraction_full 0.854
_diffrn_reflns_point_group_measured_fraction_max 0.626
_diffrn_reflns_theta_full 25.500
_diffrn_reflns_theta_max 36.992
_diffrn_reflns_theta_min 3.107
_exptl_absorpt_coefficient_mu 0.271
_exptl_absorpt_correction_type none
_exptl_crystal_colour colourless
_exptl_crystal_density_diffrn 1.372
_exptl_crystal_description block
_exptl_crystal_F_000 584
_exptl_crystal_size_max 0.200
_exptl_crystal_size_mid 0.160
_exptl_crystal_size_min 0.140
_refine_diff_density_max 0.507
_refine_diff_density_min -0.567
_refine_diff_density_rms 0.104
_refine_ls_abs_structure_details
;
 Classical Flack method preferred over Parsons because s.u. lower.
;
_refine_ls_abs_structure_Flack 0.51(3)
_refine_ls_extinction_method none
_refine_ls_goodness_of_fit_ref 0.969
_refine_ls_hydrogen_treatment constr
_refine_ls_matrix_type full
_refine_ls_number_parameters 686
_refine_ls_number_reflns 14609
_refine_ls_number_restraints 3
_refine_ls_restrained_S_all 0.969
_refine_ls_R_factor_all 0.1130
_refine_ls_R_factor_gt 0.0727
_refine_ls_shift/su_max 0.000
_refine_ls_shift/su_mean 0.000
_refine_ls_structure_factor_coef Fsqd
_refine_ls_weighting_details 'w=1/[\s^2^(Fo^2^)+(0.1074P)^2^] where P=(Fo^2^+2Fc^2^)/3'
_refine_ls_weighting_scheme calc
_refine_ls_wR_factor_gt 0.1594
_refine_ls_wR_factor_ref 0.1759
_reflns_Friedel_coverage 0.637
_reflns_Friedel_fraction_full 0.710
_reflns_Friedel_fraction_max 0.487
_reflns_number_gt 9709
_reflns_number_total 14609
_reflns_threshold_expression 'I > 2\s(I)'
_cod_data_source_file d2dt00731b2.cif
_cod_data_source_block 5
_cod_database_code 7710372
_shelx_shelxl_version_number 2014/7
_shelx_space_group_comment
;
The symmetry employed for this shelxl refinement is uniquely defined
by the following loop, which should always be used as a source of
symmetry information in preference to the above space-group names.
They are only intended as comments.
;
_shelx_estimated_absorpt_t_min 0.948
_shelx_estimated_absorpt_t_max 0.963

loop_
_space_group_symop_operation_xyz
'x, y, z'

loop_
_atom_site_label
_atom_site_type_symbol
_atom_site_fract_x
_atom_site_fract_y
_atom_site_fract_z
_atom_site_U_iso_or_equiv
_atom_site_adp_type
_atom_site_occupancy
_atom_site_site_symmetry_order
_atom_site_calc_flag
_atom_site_refinement_flags_posn
_atom_site_refinement_flags_adp
_atom_site_refinement_flags_occupancy
_atom_site_disorder_assembly
_atom_site_disorder_group
K1 K 0.48855(15) 0.32788(9) 0.22790(8) 0.0233(3) Uani 1 1 d . . . . .
K2 K 1.00943(16) 0.67173(10) 0.76840(8) 0.0242(3) Uani 1 1 d . . . . .
Mg1 Mg 0.0019(2) 0.32351(13) 0.23542(11) 0.0161(3) Uani 1 1 d . . . . .
Mg2 Mg 0.5261(2) 0.67299(13) 0.77106(11) 0.0153(3) Uani 1 1 d . . . . .
O1 O 0.1831(5) 0.3740(3) 0.3353(2) 0.0207(8) Uani 1 1 d . . . . .
C1 C 0.2218(7) 0.4670(4) 0.3766(3) 0.0181(10) Uani 1 1 d . . . . .
C2 C 0.3906(8) 0.4908(5) 0.4350(3) 0.0253(12) Uani 1 1 d . . . . .
H2 H 0.4675 0.4356 0.4443 0.030 Uiso 1 1 calc R U . . .
C3 C 0.4459(10) 0.5879(5) 0.4778(4) 0.0317(13) Uani 1 1 d . . . . .
H3 H 0.5618 0.6001 0.5145 0.038 Uiso 1 1 calc R U . . .
C4 C 0.3320(10) 0.6711(5) 0.4679(4) 0.0350(14) Uani 1 1 d . . . . .
H4 H 0.3711 0.7395 0.4976 0.042 Uiso 1 1 calc R U . . .
C5 C 0.1650(9) 0.6526(5) 0.4153(3) 0.0253(11) Uani 1 1 d . . . . .
H5 H 0.0878 0.7088 0.4094 0.030 Uiso 1 1 calc R U . . .
C6 C 0.1040(8) 0.5525(4) 0.3695(3) 0.0182(10) Uani 1 1 d . . . . .
C7 C -0.0800(7) 0.5349(4) 0.3165(3) 0.0178(10) Uani 1 1 d . . . . .
O2 O -0.1549(5) 0.4503(3) 0.2763(2) 0.0182(7) Uani 1 1 d . . . . .
O3 O -0.1722(6) 0.6212(3) 0.3136(2) 0.0236(8) Uani 1 1 d . . . . .
C8 C -0.3584(9) 0.6075(4) 0.2622(4) 0.0262(12) Uani 1 1 d . . . . .
H8A H -0.4664 0.5607 0.2862 0.031 Uiso 1 1 calc R U . . .
H8B H -0.3325 0.5749 0.2050 0.031 Uiso 1 1 calc R U . . .
C9 C -0.4250(10) 0.7138(5) 0.2598(5) 0.0387(16) Uani 1 1 d . . . . .
H9A H -0.5502 0.7064 0.2255 0.058 Uiso 1 1 calc R U . . .
H9B H -0.4509 0.7453 0.3166 0.058 Uiso 1 1 calc R U . . .
H9C H -0.3176 0.7595 0.2356 0.058 Uiso 1 1 calc R U . . .
O4 O 0.1820(5) 0.4070(3) 0.1621(2) 0.0194(7) Uani 1 1 d . . . . .
C10 C 0.1996(7) 0.3882(4) 0.0815(3) 0.0180(10) Uani 1 1 d . . . . .
C11 C 0.3757(8) 0.4380(4) 0.0446(3) 0.0242(11) Uani 1 1 d . . . . .
H11 H 0.4708 0.4866 0.0791 0.029 Uiso 1 1 calc R U . . .
C12 C 0.4118(9) 0.4177(5) -0.0392(4) 0.0303(13) Uani 1 1 d . . . . .
H12 H 0.5297 0.4529 -0.0617 0.036 Uiso 1 1 calc R U . . .
C13 C 0.2765(9) 0.3460(5) -0.0913(4) 0.0331(14) Uani 1 1 d . . . . .
H13 H 0.3054 0.3294 -0.1486 0.040 Uiso 1 1 calc R U . . .
C14 C 0.1024(9) 0.2997(5) -0.0597(3) 0.0247(11) Uani 1 1 d . . . . .
H14 H 0.0081 0.2530 -0.0960 0.030 Uiso 1 1 calc R U . . .
C15 C 0.0590(8) 0.3198(4) 0.0266(3) 0.0199(10) Uani 1 1 d . . . . .
C16 C -0.1359(8) 0.2724(4) 0.0562(3) 0.0171(9) Uani 1 1 d . . . . .
O5 O -0.1941(5) 0.2854(3) 0.1293(2) 0.0192(8) Uani 1 1 d . . . . .
O6 O -0.2543(6) 0.2122(3) -0.0025(3) 0.0274(9) Uani 1 1 d . . . . .
C17 C -0.4518(8) 0.1618(5) 0.0214(4) 0.0286(13) Uani 1 1 d . . . . .
H17A H -0.5448 0.2154 0.0367 0.034 Uiso 1 1 calc R U . . .
H17B H -0.4350 0.1236 0.0698 0.034 Uiso 1 1 calc R U . . .
C18 C -0.5365(11) 0.0861(6) -0.0529(5) 0.0431(17) Uani 1 1 d . . . . .
H18A H -0.6697 0.0503 -0.0395 0.065 Uiso 1 1 calc R U . . .
H18B H -0.5522 0.1249 -0.1003 0.065 Uiso 1 1 calc R U . . .
H18C H -0.4430 0.0336 -0.0673 0.065 Uiso 1 1 calc R U . . .
O7 O 0.1363(5) 0.1929(3) 0.2116(2) 0.0190(7) Uani 1 1 d . . . . .
C19 C 0.1037(8) 0.1027(4) 0.2397(3) 0.0198(10) Uani 1 1 d . . . . .
C20 C 0.2419(9) 0.0272(4) 0.2189(3) 0.0248(12) Uani 1 1 d . . . . .
H20 H 0.3552 0.0444 0.1852 0.030 Uiso 1 1 calc R U . . .
C21 C 0.2141(11) -0.0701(5) 0.2467(4) 0.0371(16) Uani 1 1 d . . . . .
H21 H 0.3073 -0.1192 0.2309 0.044 Uiso 1 1 calc R U . . .
C22 C 0.0528(12) -0.0984(5) 0.2974(4) 0.0422(17) Uani 1 1 d . . . . .
H22 H 0.0368 -0.1656 0.3165 0.051 Uiso 1 1 calc R U . . .
C23 C -0.0810(10) -0.0287(5) 0.3191(4) 0.0319(14) Uani 1 1 d . . . . .
H23 H -0.1924 -0.0480 0.3531 0.038 Uiso 1 1 calc R U . . .
C24 C -0.0585(8) 0.0726(4) 0.2921(3) 0.0211(11) Uani 1 1 d . . . . .
C25 C -0.2091(8) 0.1443(4) 0.3177(3) 0.0185(10) Uani 1 1 d . . . . .
O8 O -0.2189(5) 0.2305(3) 0.2940(2) 0.0206(8) Uani 1 1 d . . . . .
O9 O -0.3452(6) 0.1089(3) 0.3718(2) 0.0247(8) Uani 1 1 d . . . . .
C26 C -0.4996(8) 0.1771(5) 0.3990(4) 0.0275(12) Uani 1 1 d . . . . .
H26A H -0.5828 0.1882 0.3504 0.033 Uiso 1 1 calc R U . . .
H26B H -0.4332 0.2468 0.4256 0.033 Uiso 1 1 calc R U . . .
C27 C -0.6328(11) 0.1239(6) 0.4604(4) 0.0449(18) Uani 1 1 d . . . . .
H27A H -0.7377 0.1683 0.4796 0.067 Uiso 1 1 calc R U . . .
H27B H -0.6982 0.0552 0.4334 0.067 Uiso 1 1 calc R U . . .
H27C H -0.5491 0.1137 0.5083 0.067 Uiso 1 1 calc R U . . .
O10 O 0.6944(5) 0.6998(3) 0.6719(2) 0.0209(8) Uani 1 1 d . . . . .
C28 C 0.7186(8) 0.7820(4) 0.6320(3) 0.0191(10) Uani 1 1 d . . . . .
C29 C 0.8857(10) 0.7914(5) 0.5763(4) 0.0298(13) Uani 1 1 d . . . . .
H29 H 0.9740 0.7383 0.5699 0.036 Uiso 1 1 calc R U . . .
C30 C 0.9208(12) 0.8764(5) 0.5317(4) 0.0441(18) Uani 1 1 d . . . . .
H30 H 1.0335 0.8812 0.4957 0.053 Uiso 1 1 calc R U . . .
C31 C 0.7927(13) 0.9553(5) 0.5389(4) 0.049(2) Uani 1 1 d . . . . .
H31 H 0.8164 1.0129 0.5076 0.059 Uiso 1 1 calc R U . . .
C32 C 0.6323(12) 0.9482(5) 0.5920(4) 0.0378(15) Uani 1 1 d . . . . .
H32 H 0.5441 1.0014 0.5964 0.045 Uiso 1 1 calc R U . . .
C33 C 0.5944(8) 0.8645(4) 0.6400(3) 0.0224(11) Uani 1 1 d . . . . .
C34 C 0.4201(8) 0.8602(4) 0.6950(3) 0.0213(11) Uani 1 1 d . . . . .
O11 O 0.3610(5) 0.7898(3) 0.7361(2) 0.0219(8) Uani 1 1 d . . . . .
O12 O 0.3214(6) 0.9462(3) 0.6984(3) 0.0292(9) Uani 1 1 d . . . . .
C35 C 0.1523(9) 0.9506(5) 0.7555(4) 0.0335(14) Uani 1 1 d . . . . .
H35A H 0.1994 0.9440 0.8127 0.040 Uiso 1 1 calc R U . . .
H35B H 0.0430 0.8917 0.7378 0.040 Uiso 1 1 calc R U . . .
C36 C 0.0726(12) 1.0541(6) 0.7545(5) 0.0466(18) Uani 1 1 d . . . . .
H36A H -0.0415 1.0585 0.7926 0.070 Uiso 1 1 calc R U . . .
H36B H 0.1814 1.1118 0.7724 0.070 Uiso 1 1 calc R U . . .
H36C H 0.0256 1.0597 0.6978 0.070 Uiso 1 1 calc R U . . .
O13 O 0.7230(5) 0.7723(3) 0.8473(2) 0.0218(8) Uani 1 1 d . . . . .
C37 C 0.7123(8) 0.8147(4) 0.9240(3) 0.0210(10) Uani 1 1 d . . . . .
C38 C 0.8777(9) 0.8890(5) 0.9607(4) 0.0325(14) Uani 1 1 d . . . . .
H38 H 0.9935 0.9049 0.9279 0.039 Uiso 1 1 calc R U . . .
C39 C 0.8766(11) 0.9387(5) 1.0414(4) 0.0372(15) Uani 1 1 d . . . . .
H39 H 0.9887 0.9889 1.0627 0.045 Uiso 1 1 calc R U . . .
C40 C 0.7117(11) 0.9157(6) 1.0917(4) 0.0419(17) Uani 1 1 d . . . . .
H40 H 0.7112 0.9486 1.1478 0.050 Uiso 1 1 calc R U . . .
C41 C 0.5520(10) 0.8454(5) 1.0594(4) 0.0328(14) Uani 1 1 d . . . . .
H41 H 0.4393 0.8305 1.0939 0.039 Uiso 1 1 calc R U . . .
C42 C 0.5447(8) 0.7930(4) 0.9767(3) 0.0199(10) Uani 1 1 d . . . . .
C43 C 0.3691(8) 0.7182(4) 0.9466(3) 0.0196(10) Uani 1 1 d . . . . .
O14 O 0.3330(5) 0.6742(3) 0.8748(2) 0.0210(8) Uani 1 1 d . . . . .
O15 O 0.2349(6) 0.6981(3) 1.0065(2) 0.0271(9) Uani 1 1 d . . . . .
C44 C 0.0516(8) 0.6245(5) 0.9827(4) 0.0291(13) Uani 1 1 d . . . . .
H44A H 0.0876 0.5549 0.9581 0.035 Uiso 1 1 calc R U . . .
H44B H -0.0319 0.6519 0.9413 0.035 Uiso 1 1 calc R U . . .
C45 C -0.0647(10) 0.6150(6) 1.0632(4) 0.0400(16) Uani 1 1 d . . . . .
H45A H -0.1906 0.5662 1.0512 0.060 Uiso 1 1 calc R U . . .
H45B H 0.0204 0.5882 1.1035 0.060 Uiso 1 1 calc R U . . .
H45C H -0.0984 0.6847 1.0867 0.060 Uiso 1 1 calc R U . . .
O16 O 0.6633(5) 0.5493(3) 0.7903(2) 0.0216(8) Uani 1 1 d . . . . .
C46 C 0.6304(8) 0.4501(4) 0.7594(3) 0.0226(11) Uani 1 1 d . . . . .
C47 C 0.7709(10) 0.3835(5) 0.7823(4) 0.0332(14) Uani 1 1 d . . . . .
H47 H 0.8846 0.4123 0.8180 0.040 Uiso 1 1 calc R U . . .
C48 C 0.7424(15) 0.2763(6) 0.7529(5) 0.061(3) Uani 1 1 d . . . . .
H48 H 0.8393 0.2331 0.7679 0.074 Uiso 1 1 calc R U . . .
C49 C 0.5750(15) 0.2305(6) 0.7017(5) 0.060(2) Uani 1 1 d . . . . .
H49 H 0.5540 0.1565 0.6845 0.072 Uiso 1 1 calc R U . . .
C50 C 0.4421(12) 0.2939(5) 0.6769(4) 0.0434(17) Uani 1 1 d . . . . .
H50 H 0.3308 0.2636 0.6404 0.052 Uiso 1 1 calc R U . . .
C51 C 0.4665(9) 0.4038(4) 0.7042(3) 0.0246(11) Uani 1 1 d . . . . .
C52 C 0.3139(8) 0.4659(4) 0.6794(3) 0.0220(10) Uani 1 1 d . . . . .
O17 O 0.3040(5) 0.5604(3) 0.7050(2) 0.0197(8) Uani 1 1 d . . . . .
O18 O 0.1760(6) 0.4119(3) 0.6244(3) 0.0290(9) Uani 1 1 d . . . . .
C53 C 0.0176(9) 0.4679(5) 0.5934(4) 0.0320(14) Uani 1 1 d . . . . .
H53A H 0.0792 0.5267 0.5642 0.038 Uiso 1 1 calc R U . . .
H53B H -0.0637 0.4969 0.6400 0.038 Uiso 1 1 calc R U . . .
C54 C -0.1145(11) 0.3869(6) 0.5338(5) 0.0485(19) Uani 1 1 d . . . . .
H54A H -0.2242 0.4200 0.5109 0.073 Uiso 1 1 calc R U . . .
H54B H -0.0315 0.3588 0.4883 0.073 Uiso 1 1 calc R U . . .
H54C H -0.1737 0.3291 0.5637 0.073 Uiso 1 1 calc R U . . .

loop_
_atom_site_aniso_label
_atom_site_aniso_U_11
_atom_site_aniso_U_22
_atom_site_aniso_U_33
_atom_site_aniso_U_23
_atom_site_aniso_U_13
_atom_site_aniso_U_12
K1 0.0135(5) 0.0262(6) 0.0308(6) 0.0032(5) 0.0010(5) 0.0055(4)
K2 0.0148(5) 0.0288(6) 0.0289(6) 0.0011(5) 0.0011(4) 0.0055(4)
Mg1 0.0113(7) 0.0168(8) 0.0198(8) 0.0007(7) 0.0005(6) 0.0023(6)
Mg2 0.0140(8) 0.0156(8) 0.0165(8) 0.0015(6) 0.0013(6) 0.0034(6)
O1 0.0201(18) 0.0213(18) 0.0212(19) 0.0000(15) -0.0026(15) 0.0075(15)
C1 0.015(2) 0.023(2) 0.017(2) 0.0047(19) 0.0021(18) 0.0013(19)
C2 0.021(3) 0.035(3) 0.020(3) 0.002(2) -0.005(2) 0.008(2)
C3 0.034(3) 0.037(3) 0.021(3) -0.003(3) -0.004(2) 0.001(3)
C4 0.039(3) 0.032(3) 0.029(3) -0.010(3) -0.002(3) 0.002(3)
C5 0.028(3) 0.025(3) 0.021(3) -0.002(2) -0.001(2) 0.003(2)
C6 0.021(2) 0.022(2) 0.013(2) 0.0054(19) 0.0000(19) 0.004(2)
C7 0.017(2) 0.019(2) 0.018(2) 0.0028(19) 0.0081(19) 0.0048(19)
O2 0.0165(17) 0.0153(17) 0.0236(19) 0.0031(14) -0.0008(14) 0.0048(13)
O3 0.0264(19) 0.0179(18) 0.029(2) 0.0052(15) 0.0021(16) 0.0085(15)
C8 0.023(3) 0.023(3) 0.035(3) 0.008(2) -0.003(2) 0.008(2)
C9 0.038(3) 0.028(3) 0.056(4) 0.014(3) 0.000(3) 0.019(3)
O4 0.0184(17) 0.0195(18) 0.0190(18) -0.0001(14) -0.0016(14) 0.0006(14)
C10 0.018(2) 0.018(2) 0.019(2) 0.0039(19) 0.0005(19) 0.0045(19)
C11 0.020(2) 0.026(3) 0.024(3) 0.003(2) 0.000(2) -0.006(2)
C12 0.027(3) 0.037(3) 0.026(3) 0.006(3) 0.005(2) -0.002(3)
C13 0.033(3) 0.041(4) 0.026(3) 0.006(3) 0.004(2) 0.004(3)
C14 0.027(3) 0.029(3) 0.017(3) 0.001(2) 0.000(2) 0.003(2)
C15 0.018(2) 0.018(2) 0.024(3) 0.0037(19) 0.002(2) 0.0032(19)
C16 0.018(2) 0.013(2) 0.021(2) 0.0035(18) -0.0017(19) 0.0049(18)
O5 0.0149(16) 0.0213(18) 0.0210(19) -0.0004(15) -0.0018(14) 0.0042(14)
O6 0.023(2) 0.030(2) 0.026(2) -0.0004(17) -0.0050(16) -0.0044(17)
C17 0.017(3) 0.031(3) 0.034(3) -0.002(3) -0.002(2) -0.003(2)
C18 0.034(3) 0.047(4) 0.045(4) -0.005(3) -0.012(3) 0.003(3)
O7 0.0154(17) 0.0176(17) 0.025(2) 0.0045(15) 0.0024(14) 0.0042(14)
C19 0.021(2) 0.022(3) 0.017(2) 0.0001(19) -0.003(2) 0.006(2)
C20 0.030(3) 0.022(3) 0.024(3) 0.000(2) 0.003(2) 0.013(2)
C21 0.054(4) 0.035(3) 0.029(3) 0.006(3) 0.005(3) 0.029(3)
C22 0.070(5) 0.024(3) 0.037(4) 0.011(3) 0.016(3) 0.014(3)
C23 0.050(4) 0.027(3) 0.021(3) 0.006(2) 0.011(3) 0.007(3)
C24 0.029(3) 0.019(2) 0.015(2) -0.0027(19) -0.001(2) 0.005(2)
C25 0.019(2) 0.022(3) 0.014(2) 0.0000(19) -0.0028(19) 0.004(2)
O8 0.0169(17) 0.0207(18) 0.025(2) 0.0066(15) -0.0005(15) 0.0026(14)
O9 0.0238(19) 0.0250(19) 0.027(2) 0.0079(16) 0.0053(16) 0.0028(15)
C26 0.022(3) 0.036(3) 0.027(3) 0.010(2) 0.004(2) 0.005(2)
C27 0.043(4) 0.062(5) 0.036(4) 0.018(3) 0.016(3) 0.021(3)
O10 0.0183(18) 0.0212(18) 0.025(2) 0.0062(15) 0.0045(15) 0.0073(15)
C28 0.023(2) 0.016(2) 0.017(2) -0.0012(19) 0.0013(19) -0.0011(19)
C29 0.039(3) 0.029(3) 0.023(3) 0.006(2) 0.010(2) 0.006(3)
C30 0.068(5) 0.032(3) 0.030(3) 0.001(3) 0.024(3) 0.002(3)
C31 0.095(6) 0.023(3) 0.033(4) 0.009(3) 0.024(4) 0.013(4)
C32 0.062(4) 0.025(3) 0.030(3) 0.007(3) 0.007(3) 0.015(3)
C33 0.029(3) 0.017(2) 0.020(3) 0.003(2) -0.003(2) 0.000(2)
C34 0.024(3) 0.019(2) 0.020(3) -0.004(2) -0.007(2) 0.007(2)
O11 0.0180(17) 0.0185(18) 0.031(2) 0.0046(15) 0.0020(15) 0.0061(14)
O12 0.036(2) 0.0194(18) 0.035(2) 0.0031(16) -0.0015(18) 0.0151(17)
C35 0.026(3) 0.027(3) 0.049(4) 0.003(3) 0.004(3) 0.012(2)
C36 0.052(4) 0.037(4) 0.055(5) 0.003(3) 0.002(4) 0.027(3)
O13 0.0176(17) 0.0251(19) 0.0206(18) -0.0045(15) 0.0036(14) 0.0025(15)
C37 0.021(2) 0.024(3) 0.020(3) 0.004(2) 0.000(2) 0.008(2)
C38 0.026(3) 0.037(3) 0.028(3) -0.006(3) -0.001(2) -0.009(3)
C39 0.043(4) 0.036(4) 0.025(3) -0.009(3) -0.007(3) -0.007(3)
C40 0.051(4) 0.048(4) 0.020(3) -0.009(3) -0.002(3) -0.005(3)
C41 0.041(4) 0.039(4) 0.018(3) 0.002(2) 0.007(2) 0.009(3)
C42 0.020(2) 0.023(3) 0.017(2) 0.004(2) -0.001(2) 0.004(2)
C43 0.017(2) 0.019(2) 0.025(3) 0.009(2) 0.0036(19) 0.0064(19)
O14 0.0162(17) 0.029(2) 0.0184(18) 0.0049(15) 0.0029(14) 0.0024(15)
O15 0.0243(19) 0.036(2) 0.022(2) 0.0047(17) 0.0078(16) 0.0036(17)
C44 0.020(3) 0.039(3) 0.030(3) 0.009(3) 0.006(2) 0.005(2)
C45 0.027(3) 0.057(4) 0.038(4) 0.019(3) 0.016(3) 0.000(3)
O16 0.0176(17) 0.0209(18) 0.028(2) 0.0079(15) -0.0015(15) 0.0045(14)
C46 0.031(3) 0.021(3) 0.019(3) 0.006(2) 0.008(2) 0.012(2)
C47 0.049(4) 0.031(3) 0.023(3) -0.001(2) -0.010(3) 0.022(3)
C48 0.104(7) 0.043(4) 0.042(4) -0.010(3) -0.027(4) 0.044(5)
C49 0.101(7) 0.030(4) 0.048(5) -0.011(3) -0.021(5) 0.023(4)
C50 0.065(5) 0.027(3) 0.036(4) -0.007(3) -0.012(3) 0.012(3)
C51 0.036(3) 0.020(3) 0.018(3) 0.001(2) 0.002(2) 0.006(2)
C52 0.021(2) 0.023(3) 0.020(3) 0.002(2) 0.002(2) 0.000(2)
O17 0.0175(17) 0.0215(18) 0.0189(18) -0.0030(14) -0.0024(14) 0.0037(14)
O18 0.0228(19) 0.032(2) 0.029(2) -0.0028(17) -0.0031(17) 0.0008(17)
C53 0.022(3) 0.042(4) 0.028(3) -0.011(3) -0.008(2) 0.006(3)
C54 0.039(4) 0.058(5) 0.042(4) -0.010(4) -0.012(3) 0.001(3)

loop_
_atom_type_symbol
_atom_type_description
_atom_type_scat_dispersion_real
_atom_type_scat_dispersion_imag
_atom_type_scat_source
C C 0.0033 0.0016 'International Tables Vol C Tables 4.2.6.8 and 6.1.1.4'
H H 0.0000 0.0000 'International Tables Vol C Tables 4.2.6.8 and 6.1.1.4'
O O 0.0106 0.0060 'International Tables Vol C Tables 4.2.6.8 and 6.1.1.4'
Mg Mg 0.0486 0.0363 'International Tables Vol C Tables 4.2.6.8 and 6.1.1.4'
K K 0.2009 0.2494 'International Tables Vol C Tables 4.2.6.8 and 6.1.1.4'

loop_
_geom_angle_atom_site_label_1
_geom_angle_atom_site_label_2
_geom_angle_atom_site_label_3
_geom_angle
_geom_angle_site_symmetry_1
_geom_angle_site_symmetry_3
_geom_angle_publ_flag
O4 K1 O5 118.15(12) . 1_655 ?
O4 K1 O7 66.64(11) . . ?
O5 K1 O7 119.46(12) 1_655 . ?
O4 K1 O2 121.45(12) . 1_655 ?
O5 K1 O2 66.13(11) 1_655 1_655 ?
O7 K1 O2 168.04(12) . 1_655 ?
O4 K1 O8 174.98(12) . 1_655 ?
O5 K1 O8 63.17(11) 1_655 1_655 ?
O7 K1 O8 108.39(12) . 1_655 ?
O2 K1 O8 63.57(11) 1_655 1_655 ?
O4 K1 O1 64.60(11) . . ?
O5 K1 O1 176.69(12) 1_655 . ?
O7 K1 O1 62.97(11) . . ?
O2 K1 O1 111.04(12) 1_655 . ?
O8 K1 O1 114.26(12) 1_655 . ?
O16 K2 O13 65.29(12) . . ?
O16 K2 O10 65.41(11) . . ?
O13 K2 O10 64.76(12) . . ?
O16 K2 O17 112.58(12) . 1_655 ?
O13 K2 O17 173.43(13) . 1_655 ?
O10 K2 O17 120.61(12) . 1_655 ?
O16 K2 O11 176.37(13) . 1_655 ?
O13 K2 O11 117.30(12) . 1_655 ?
O10 K2 O11 112.97(12) . 1_655 ?
O17 K2 O11 65.14(11) 1_655 1_655 ?
O16 K2 O14 119.00(13) . 1_655 ?
O13 K2 O14 109.66(12) . 1_655 ?
O10 K2 O14 171.54(12) . 1_655 ?
O17 K2 O14 65.46(11) 1_655 1_655 ?
O11 K2 O14 63.07(12) 1_655 1_655 ?
O1 Mg1 O7 91.32(17) . . ?
O1 Mg1 O4 92.56(17) . . ?
O7 Mg1 O4 95.10(16) . . ?
O1 Mg1 O2 85.37(16) . . ?
O7 Mg1 O2 171.30(18) . . ?
O4 Mg1 O2 93.08(16) . . ?
O1 Mg1 O8 97.15(17) . . ?
O7 Mg1 O8 85.66(16) . . ?
O4 Mg1 O8 170.25(18) . . ?
O2 Mg1 O8 86.77(16) . . ?
O1 Mg1 O5 174.46(18) . . ?
O7 Mg1 O5 93.77(17) . . ?
O4 Mg1 O5 84.83(16) . . ?
O2 Mg1 O5 89.89(16) . . ?
O8 Mg1 O5 85.42(16) . . ?
O16 Mg2 O13 92.40(17) . . ?
O16 Mg2 O10 92.81(16) . . ?
O13 Mg2 O10 91.49(17) . . ?
O16 Mg2 O11 171.90(19) . . ?
O13 Mg2 O11 95.41(17) . . ?
O10 Mg2 O11 84.84(16) . . ?
O16 Mg2 O17 85.01(16) . . ?
O13 Mg2 O17 172.46(18) . . ?
O10 Mg2 O17 95.71(17) . . ?
O11 Mg2 O17 87.50(16) . . ?
O16 Mg2 O14 97.94(17) . . ?
O13 Mg2 O14 85.38(16) . . ?
O10 Mg2 O14 168.91(18) . . ?
O11 Mg2 O14 84.87(16) . . ?
O17 Mg2 O14 87.96(16) . . ?
C1 O1 Mg1 129.9(3) . . ?
C1 O1 K1 112.0(3) . . ?
Mg1 O1 K1 83.85(13) . . ?
O1 C1 C2 120.0(5) . . ?
O1 C1 C6 124.5(5) . . ?
C2 C1 C6 115.5(5) . . ?
C3 C2 C1 123.3(5) . . ?
C3 C2 H2 118.4 . . ?
C1 C2 H2 118.4 . . ?
C2 C3 C4 120.1(6) . . ?
C2 C3 H3 119.9 . . ?
C4 C3 H3 119.9 . . ?
C5 C4 C3 119.4(6) . . ?
C5 C4 H4 120.3 . . ?
C3 C4 H4 120.3 . . ?
C4 C5 C6 121.8(5) . . ?
C4 C5 H5 119.1 . . ?
C6 C5 H5 119.1 . . ?
C5 C6 C1 119.8(5) . . ?
C5 C6 C7 120.1(5) . . ?
C1 C6 C7 120.1(5) . . ?
O2 C7 O3 119.2(5) . . ?
O2 C7 C6 126.6(4) . . ?
O3 C7 C6 114.2(4) . . ?
C7 O2 Mg1 125.8(3) . . ?
C7 O2 K1 143.9(3) . 1_455 ?
Mg1 O2 K1 89.37(14) . 1_455 ?
C7 O3 C8 116.3(4) . . ?
O3 C8 C9 108.1(5) . . ?
O3 C8 H8A 110.1 . . ?
C9 C8 H8A 110.1 . . ?
O3 C8 H8B 110.1 . . ?
C9 C8 H8B 110.1 . . ?
H8A C8 H8B 108.4 . . ?
C8 C9 H9A 109.5 . . ?
C8 C9 H9B 109.5 . . ?
H9A C9 H9B 109.5 . . ?
C8 C9 H9C 109.5 . . ?
H9A C9 H9C 109.5 . . ?
H9B C9 H9C 109.5 . . ?
C10 O4 Mg1 127.9(3) . . ?
C10 O4 K1 105.9(3) . . ?
Mg1 O4 K1 86.12(14) . . ?
O4 C10 C15 125.0(5) . . ?
O4 C10 C11 118.4(5) . . ?
C15 C10 C11 116.5(5) . . ?
C12 C11 C10 122.1(5) . . ?
C12 C11 H11 119.0 . . ?
C10 C11 H11 119.0 . . ?
C11 C12 C13 120.4(5) . . ?
C11 C12 H12 119.8 . . ?
C13 C12 H12 119.8 . . ?
C14 C13 C12 119.7(6) . . ?
C14 C13 H13 120.2 . . ?
C12 C13 H13 120.2 . . ?
C13 C14 C15 121.4(5) . . ?
C13 C14 H14 119.3 . . ?
C15 C14 H14 119.3 . . ?
C10 C15 C14 119.8(5) . . ?
C10 C15 C16 121.1(5) . . ?
C14 C15 C16 119.0(5) . . ?
O5 C16 O6 120.1(5) . . ?
O5 C16 C15 125.4(5) . . ?
O6 C16 C15 114.5(4) . . ?
C16 O5 Mg1 124.6(3) . . ?
C16 O5 K1 144.9(3) . 1_455 ?
Mg1 O5 K1 88.86(13) . 1_455 ?
C16 O6 C17 118.3(4) . . ?
O6 C17 C18 106.8(5) . . ?
O6 C17 H17A 110.4 . . ?
C18 C17 H17A 110.4 . . ?
O6 C17 H17B 110.4 . . ?
C18 C17 H17B 110.4 . . ?
H17A C17 H17B 108.6 . . ?
C17 C18 H18A 109.5 . . ?
C17 C18 H18B 109.5 . . ?
H18A C18 H18B 109.5 . . ?
C17 C18 H18C 109.5 . . ?
H18A C18 H18C 109.5 . . ?
H18B C18 H18C 109.5 . . ?
C19 O7 Mg1 131.4(3) . . ?
C19 O7 K1 126.4(3) . . ?
Mg1 O7 K1 84.63(14) . . ?
O7 C19 C24 125.0(4) . . ?
O7 C19 C20 118.8(5) . . ?
C24 C19 C20 116.2(5) . . ?
C21 C20 C19 121.2(5) . . ?
C21 C20 H20 119.4 . . ?
C19 C20 H20 119.4 . . ?
C20 C21 C22 121.6(5) . . ?
C20 C21 H21 119.2 . . ?
C22 C21 H21 119.2 . . ?
C23 C22 C21 119.0(6) . . ?
C23 C22 H22 120.5 . . ?
C21 C22 H22 120.5 . . ?
C22 C23 C24 121.4(6) . . ?
C22 C23 H23 119.3 . . ?
C24 C23 H23 119.3 . . ?
C19 C24 C23 120.5(5) . . ?
C19 C24 C25 120.8(5) . . ?
C23 C24 C25 118.7(5) . . ?
O8 C25 O9 119.6(4) . . ?
O8 C25 C24 126.0(5) . . ?
O9 C25 C24 114.4(4) . . ?
C25 O8 Mg1 128.8(3) . . ?
C25 O8 K1 136.4(3) . 1_455 ?
Mg1 O8 K1 89.26(14) . 1_455 ?
C25 O9 C26 116.6(4) . . ?
O9 C26 C27 107.9(5) . . ?
O9 C26 H26A 110.1 . . ?
C27 C26 H26A 110.1 . . ?
O9 C26 H26B 110.1 . . ?
C27 C26 H26B 110.1 . . ?
H26A C26 H26B 108.4 . . ?
C26 C27 H27A 109.5 . . ?
C26 C27 H27B 109.5 . . ?
H27A C27 H27B 109.5 . . ?
C26 C27 H27C 109.5 . . ?
H27A C27 H27C 109.5 . . ?
H27B C27 H27C 109.5 . . ?
C28 O10 Mg2 130.1(3) . . ?
C28 O10 K2 116.6(3) . . ?
Mg2 O10 K2 84.84(14) . . ?
O10 C28 C33 125.2(5) . . ?
O10 C28 C29 118.0(5) . . ?
C33 C28 C29 116.8(5) . . ?
C33 C28 K2 135.1(3) . . ?
C29 C28 K2 90.8(3) . . ?
C30 C29 C28 121.2(6) . . ?
C30 C29 H29 119.4 . . ?
C28 C29 H29 119.4 . . ?
C29 C30 C31 120.9(6) . . ?
C29 C30 H30 119.6 . . ?
C31 C30 H30 119.6 . . ?
C32 C31 C30 119.0(6) . . ?
C32 C31 H31 120.5 . . ?
C30 C31 H31 120.5 . . ?
C31 C32 C33 121.9(6) . . ?
C31 C32 H32 119.0 . . ?
C33 C32 H32 119.0 . . ?
C32 C33 C28 120.1(5) . . ?
C32 C33 C34 119.7(5) . . ?
C28 C33 C34 120.0(5) . . ?
O11 C34 O12 119.8(5) . . ?
O11 C34 C33 127.1(5) . . ?
O12 C34 C33 113.1(5) . . ?
C34 O11 Mg2 127.5(3) . . ?
C34 O11 K2 139.2(3) . 1_455 ?
Mg2 O11 K2 89.69(14) . 1_455 ?
C34 O12 C35 116.5(5) . . ?
O12 C35 C36 108.3(6) . . ?
O12 C35 H35A 110.0 . . ?
C36 C35 H35A 110.0 . . ?
O12 C35 H35B 110.0 . . ?
C36 C35 H35B 110.0 . . ?
H35A C35 H35B 108.4 . . ?
C35 C36 H36A 109.5 . . ?
C35 C36 H36B 109.5 . . ?
H36A C36 H36B 109.5 . . ?
C35 C36 H36C 109.5 . . ?
H36A C36 H36C 109.5 . . ?
H36B C36 H36C 109.5 . . ?
C37 O13 Mg2 132.6(3) . . ?
C37 O13 K2 131.4(3) . . ?
Mg2 O13 K2 85.26(13) . . ?
O13 C37 C42 124.8(5) . . ?
O13 C37 C38 119.3(5) . . ?
C42 C37 C38 115.9(5) . . ?
C39 C38 C37 122.9(6) . . ?
C39 C38 H38 118.6 . . ?
C37 C38 H38 118.6 . . ?
C38 C39 C40 120.2(6) . . ?
C38 C39 H39 119.9 . . ?
C40 C39 H39 119.9 . . ?
C41 C40 C39 118.8(6) . . ?
C41 C40 H40 120.6 . . ?
C39 C40 H40 120.6 . . ?
C40 C41 C42 123.3(6) . . ?
C40 C41 H41 118.4 . . ?
C42 C41 H41 118.4 . . ?
C41 C42 C37 119.0(5) . . ?
C41 C42 C43 120.1(5) . . ?
C37 C42 C43 120.9(5) . . ?
O14 C43 O15 119.3(5) . . ?
O14 C43 C42 127.4(5) . . ?
O15 C43 C42 113.3(5) . . ?
C43 O14 Mg2 128.6(3) . . ?
C43 O14 K2 131.3(3) . 1_455 ?
Mg2 O14 K2 88.68(14) . 1_455 ?
C43 O15 C44 117.8(4) . . ?
O15 C44 C45 105.6(5) . . ?
O15 C44 H44A 110.6 . . ?
C45 C44 H44A 110.6 . . ?
O15 C44 H44B 110.6 . . ?
C45 C44 H44B 110.6 . . ?
H44A C44 H44B 108.8 . . ?
C44 C45 H45A 109.5 . . ?
C44 C45 H45B 109.5 . . ?
H45A C45 H45B 109.5 . . ?
C44 C45 H45C 109.5 . . ?
H45A C45 H45C 109.5 . . ?
H45B C45 H45C 109.5 . . ?
C46 O16 Mg2 132.2(3) . . ?
C46 O16 K2 122.7(3) . . ?
Mg2 O16 K2 85.57(14) . . ?
O16 C46 C51 125.1(5) . . ?
O16 C46 C47 117.2(5) . . ?
C51 C46 C47 117.7(5) . . ?
C51 C46 K2 136.0(4) . . ?
C47 C46 K2 93.0(4) . . ?
C48 C47 C46 120.2(6) . . ?
C48 C47 H47 119.9 . . ?
C46 C47 H47 119.9 . . ?
C47 C48 C49 121.7(7) . . ?
C47 C48 H48 119.2 . . ?
C49 C48 H48 119.2 . . ?
C50 C49 C48 118.8(7) . . ?
C50 C49 H49 120.6 . . ?
C48 C49 H49 120.6 . . ?
C49 C50 C51 121.5(7) . . ?
C49 C50 H50 119.3 . . ?
C51 C50 H50 119.3 . . ?
C50 C51 C46 120.0(6) . . ?
C50 C51 C52 118.8(6) . . ?
C46 C51 C52 121.1(5) . . ?
O17 C52 O18 120.4(5) . . ?
O17 C52 C51 126.0(5) . . ?
O18 C52 C51 113.6(5) . . ?
C52 O17 Mg2 128.9(4) . . ?
C52 O17 K2 135.1(3) . 1_455 ?
Mg2 O17 K2 89.86(13) . 1_455 ?
C52 O18 C53 118.1(4) . . ?
O18 C53 C54 105.7(5) . . ?
O18 C53 H53A 110.6 . . ?
C54 C53 H53A 110.6 . . ?
O18 C53 H53B 110.6 . . ?
C54 C53 H53B 110.6 . . ?
H53A C53 H53B 108.7 . . ?
C53 C54 H54A 109.5 . . ?
C53 C54 H54B 109.5 . . ?
H54A C54 H54B 109.5 . . ?
C53 C54 H54C 109.5 . . ?
H54A C54 H54C 109.5 . . ?
H54B C54 H54C 109.5 . . ?

loop_
_geom_bond_atom_site_label_1
_geom_bond_atom_site_label_2
_geom_bond_distance
_geom_bond_site_symmetry_2
_geom_bond_publ_flag
K1 O4 2.654(4) . ?
K1 O5 2.712(4) 1_655 ?
K1 O7 2.714(4) . ?
K1 O2 2.714(4) 1_655 ?
K1 O8 2.717(4) 1_655 ?
K1 O1 2.745(4) . ?
K1 C1 3.440(5) . ?
K2 O16 2.664(4) . ?
K2 O13 2.667(4) . ?
K2 O10 2.681(4) . ?
K2 O17 2.692(4) 1_655 ?
K2 O11 2.705(4) 1_655 ?
K2 O14 2.728(4) 1_655 ?
Mg1 O1 1.992(4) . ?
Mg1 O7 1.995(4) . ?
Mg1 O4 2.002(4) . ?
Mg1 O2 2.082(4) . ?
Mg1 O8 2.083(4) . ?
Mg1 O5 2.109(4) . ?
Mg2 O16 1.986(4) . ?
Mg2 O13 1.998(4) . ?
Mg2 O10 2.001(4) . ?
Mg2 O11 2.097(4) . ?
Mg2 O17 2.105(4) . ?
Mg2 O14 2.115(4) . ?
O1 C1 1.287(6) . ?
C1 C2 1.433(7) . ?
C1 C6 1.441(7) . ?
C2 C3 1.353(9) . ?
C2 H2 0.9500 . ?
C3 C4 1.409(9) . ?
C3 H3 0.9500 . ?
C4 C5 1.365(9) . ?
C4 H4 0.9500 . ?
C5 C6 1.410(8) . ?
C5 H5 0.9500 . ?
C6 C7 1.459(7) . ?
C7 O2 1.236(6) . ?
C7 O3 1.339(6) . ?
O2 K1 2.714(4) 1_455 ?
O3 C8 1.459(7) . ?
C8 C9 1.495(8) . ?
C8 H8A 0.9900 . ?
C8 H8B 0.9900 . ?
C9 H9A 0.9800 . ?
C9 H9B 0.9800 . ?
C9 H9C 0.9800 . ?
O4 C10 1.304(6) . ?
C10 C15 1.416(7) . ?
C10 C11 1.429(7) . ?
C11 C12 1.374(8) . ?
C11 H11 0.9500 . ?
C12 C13 1.393(9) . ?
C12 H12 0.9500 . ?
C13 C14 1.363(8) . ?
C13 H13 0.9500 . ?
C14 C15 1.423(7) . ?
C14 H14 0.9500 . ?
C15 C16 1.466(7) . ?
C16 O5 1.242(6) . ?
C16 O6 1.326(6) . ?
O5 K1 2.712(4) 1_455 ?
O6 C17 1.461(7) . ?
C17 C18 1.500(9) . ?
C17 H17A 0.9900 . ?
C17 H17B 0.9900 . ?
C18 H18A 0.9800 . ?
C18 H18B 0.9800 . ?
C18 H18C 0.9800 . ?
O7 C19 1.294(6) . ?
C19 C24 1.419(7) . ?
C19 C20 1.427(7) . ?
C20 C21 1.377(8) . ?
C20 H20 0.9500 . ?
C21 C22 1.390(10) . ?
C21 H21 0.9500 . ?
C22 C23 1.354(9) . ?
C22 H22 0.9500 . ?
C23 C24 1.419(8) . ?
C23 H23 0.9500 . ?
C24 C25 1.468(7) . ?
C25 O8 1.228(6) . ?
C25 O9 1.340(6) . ?
O8 K1 2.717(4) 1_455 ?
O9 C26 1.463(6) . ?
C26 C27 1.507(9) . ?
C26 H26A 0.9900 . ?
C26 H26B 0.9900 . ?
C27 H27A 0.9800 . ?
C27 H27B 0.9800 . ?
C27 H27C 0.9800 . ?
O10 C28 1.303(6) . ?
C28 C33 1.416(7) . ?
C28 C29 1.433(7) . ?
C29 C30 1.384(9) . ?
C29 H29 0.9500 . ?
C30 C31 1.395(10) . ?
C30 H30 0.9500 . ?
C31 C32 1.371(10) . ?
C31 H31 0.9500 . ?
C32 C33 1.407(8) . ?
C32 H32 0.9500 . ?
C33 C34 1.462(8) . ?
C34 O11 1.220(7) . ?
C34 O12 1.349(6) . ?
O11 K2 2.705(4) 1_455 ?
O12 C35 1.457(7) . ?
C35 C36 1.495(9) . ?
C35 H35A 0.9900 . ?
C35 H35B 0.9900 . ?
C36 H36A 0.9800 . ?
C36 H36B 0.9800 . ?
C36 H36C 0.9800 . ?
O13 C37 1.295(6) . ?
C37 C42 1.424(7) . ?
C37 C38 1.428(8) . ?
C38 C39 1.377(8) . ?
C38 H38 0.9500 . ?
C39 C40 1.391(10) . ?
C39 H39 0.9500 . ?
C40 C41 1.355(10) . ?
C40 H40 0.9500 . ?
C41 C42 1.414(8) . ?
C41 H41 0.9500 . ?
C42 C43 1.448(8) . ?
C43 O14 1.231(7) . ?
C43 O15 1.347(6) . ?
O14 K2 2.728(4) 1_455 ?
O15 C44 1.457(7) . ?
C44 C45 1.528(8) . ?
C44 H44A 0.9900 . ?
C44 H44B 0.9900 . ?
C45 H45A 0.9800 . ?
C45 H45B 0.9800 . ?
C45 H45C 0.9800 . ?
O16 C46 1.300(6) . ?
C46 C51 1.417(8) . ?
C46 C47 1.418(8) . ?
C47 C48 1.388(10) . ?
C47 H47 0.9500 . ?
C48 C49 1.397(12) . ?
C48 H48 0.9500 . ?
C49 C50 1.363(10) . ?
C49 H49 0.9500 . ?
C50 C51 1.415(8) . ?
C50 H50 0.9500 . ?
C51 C52 1.448(8) . ?
C52 O17 1.243(6) . ?
C52 O18 1.332(7) . ?
O17 K2 2.692(4) 1_455 ?
O18 C53 1.464(7) . ?
C53 C54 1.508(9) . ?
C53 H53A 0.9900 . ?
C53 H53B 0.9900 . ?
C54 H54A 0.9800 . ?
C54 H54B 0.9800 . ?
C54 H54C 0.9800 . ?

loop_
_geom_torsion_atom_site_label_1
_geom_torsion_atom_site_label_2
_geom_torsion_atom_site_label_3
_geom_torsion_atom_site_label_4
_geom_torsion
_geom_torsion_site_symmetry_1
_geom_torsion_site_symmetry_2
_geom_torsion_site_symmetry_3
_geom_torsion_site_symmetry_4
_geom_torsion_publ_flag
Mg1 O1 C1 C2 -166.2(4) . . . . ?
K1 O1 C1 C2 -65.4(5) . . . . ?
Mg1 O1 C1 C6 14.6(7) . . . . ?
K1 O1 C1 C6 115.4(4) . . . . ?
Mg1 O1 C1 K1 -100.8(4) . . . . ?
O1 C1 C2 C3 176.9(5) . . . . ?
C6 C1 C2 C3 -3.8(8) . . . . ?
K1 C1 C2 C3 134.5(5) . . . . ?
C1 C2 C3 C4 2.0(9) . . . . ?
C2 C3 C4 C5 0.4(10) . . . . ?
C3 C4 C5 C6 -0.8(9) . . . . ?
C4 C5 C6 C1 -1.2(8) . . . . ?
C4 C5 C6 C7 177.5(5) . . . . ?
O1 C1 C6 C5 -177.5(5) . . . . ?
C2 C1 C6 C5 3.3(7) . . . . ?
K1 C1 C6 C5 -116.8(5) . . . . ?
O1 C1 C6 C7 3.9(7) . . . . ?
C2 C1 C6 C7 -175.4(5) . . . . ?
K1 C1 C6 C7 64.6(6) . . . . ?
C5 C6 C7 O2 -176.6(5) . . . . ?
C1 C6 C7 O2 2.1(8) . . . . ?
C5 C6 C7 O3 3.1(7) . . . . ?
C1 C6 C7 O3 -178.2(4) . . . . ?
O3 C7 O2 Mg1 156.3(3) . . . . ?
C6 C7 O2 Mg1 -24.1(7) . . . . ?
O3 C7 O2 K1 -38.6(8) . . . 1_455 ?
C6 C7 O2 K1 141.1(4) . . . 1_455 ?
O2 C7 O3 C8 0.4(7) . . . . ?
C6 C7 O3 C8 -179.3(4) . . . . ?
C7 O3 C8 C9 -174.1(5) . . . . ?
Mg1 O4 C10 C15 16.5(7) . . . . ?
K1 O4 C10 C15 114.1(5) . . . . ?
Mg1 O4 C10 C11 -162.0(4) . . . . ?
K1 O4 C10 C11 -64.4(5) . . . . ?
Mg1 O4 C10 K1 -97.6(3) . . . . ?
O4 C10 C11 C12 176.2(5) . . . . ?
C15 C10 C11 C12 -2.5(8) . . . . ?
C10 C11 C12 C13 -0.7(9) . . . . ?
C11 C12 C13 C14 3.3(9) . . . . ?
C12 C13 C14 C15 -2.5(9) . . . . ?
O4 C10 C15 C14 -175.4(5) . . . . ?
C11 C10 C15 C14 3.2(7) . . . . ?
O4 C10 C15 C16 7.2(8) . . . . ?
C11 C10 C15 C16 -174.2(4) . . . . ?
C13 C14 C15 C10 -0.8(8) . . . . ?
C13 C14 C15 C16 176.6(5) . . . . ?
C10 C15 C16 O5 -1.1(8) . . . . ?
C14 C15 C16 O5 -178.5(5) . . . . ?
C10 C15 C16 O6 178.4(4) . . . . ?
C14 C15 C16 O6 1.0(7) . . . . ?
O6 C16 O5 Mg1 154.5(4) . . . . ?
C15 C16 O5 Mg1 -26.1(7) . . . . ?
O6 C16 O5 K1 -45.5(8) . . . 1_455 ?
C15 C16 O5 K1 133.9(5) . . . 1_455 ?
O5 C16 O6 C17 -0.4(7) . . . . ?
C15 C16 O6 C17 -179.9(4) . . . . ?
C16 O6 C17 C18 -171.1(5) . . . . ?
Mg1 O7 C19 C24 6.0(8) . . . . ?
K1 O7 C19 C24 125.7(5) . . . . ?
Mg1 O7 C19 C20 -172.4(4) . . . . ?
K1 O7 C19 C20 -52.8(6) . . . . ?
O7 C19 C20 C21 -179.7(6) . . . . ?
C24 C19 C20 C21 1.7(8) . . . . ?
C19 C20 C21 C22 -1.2(10) . . . . ?
C20 C21 C22 C23 0.7(11) . . . . ?
C21 C22 C23 C24 -0.8(11) . . . . ?
O7 C19 C24 C23 179.7(5) . . . . ?
C20 C19 C24 C23 -1.9(8) . . . . ?
O7 C19 C24 C25 1.3(8) . . . . ?
C20 C19 C24 C25 179.8(5) . . . . ?
C22 C23 C24 C19 1.5(9) . . . . ?
C22 C23 C24 C25 179.9(6) . . . . ?
C19 C24 C25 O8 4.6(8) . . . . ?
C23 C24 C25 O8 -173.8(5) . . . . ?
C19 C24 C25 O9 -175.6(5) . . . . ?
C23 C24 C25 O9 6.0(7) . . . . ?
O9 C25 O8 Mg1 163.6(4) . . . . ?
C24 C25 O8 Mg1 -16.6(8) . . . . ?
O9 C25 O8 K1 -51.4(7) . . . 1_455 ?
C24 C25 O8 K1 128.5(5) . . . 1_455 ?
O8 C25 O9 C26 0.2(7) . . . . ?
C24 C25 O9 C26 -179.7(4) . . . . ?
C25 O9 C26 C27 -178.8(5) . . . . ?
Mg2 O10 C28 C33 -14.2(8) . . . . ?
K2 O10 C28 C33 -121.0(5) . . . . ?
Mg2 O10 C28 C29 164.8(4) . . . . ?
K2 O10 C28 C29 57.9(6) . . . . ?
Mg2 O10 C28 K2 106.9(5) . . . . ?
O10 C28 C29 C30 179.9(6) . . . . ?
C33 C28 C29 C30 -1.0(9) . . . . ?
C28 C29 C30 C31 -0.7(11) . . . . ?
C29 C30 C31 C32 0.9(12) . . . . ?
C30 C31 C32 C33 0.7(12) . . . . ?
C31 C32 C33 C28 -2.6(10) . . . . ?
C31 C32 C33 C34 -179.4(7) . . . . ?
O10 C28 C33 C32 -178.4(6) . . . . ?
C29 C28 C33 C32 2.6(8) . . . . ?
O10 C28 C33 C34 -1.5(8) . . . . ?
C29 C28 C33 C34 179.5(5) . . . . ?
C32 C33 C34 O11 175.1(6) . . . . ?
C28 C33 C34 O11 -1.8(9) . . . . ?
C32 C33 C34 O12 -5.5(8) . . . . ?
C28 C33 C34 O12 177.7(5) . . . . ?
O12 C34 O11 Mg2 -160.3(4) . . . . ?
C33 C34 O11 Mg2 19.2(8) . . . . ?
O12 C34 O11 K2 48.3(8) . . . 1_455 ?
C33 C34 O11 K2 -132.2(5) . . . 1_455 ?
O11 C34 O12 C35 2.7(8) . . . . ?
C33 C34 O12 C35 -176.8(5) . . . . ?
C34 O12 C35 C36 176.3(5) . . . . ?
Mg2 O13 C37 C42 3.6(8) . . . . ?
K2 O13 C37 C42 -127.6(5) . . . . ?
Mg2 O13 C37 C38 -176.3(4) . . . . ?
K2 O13 C37 C38 52.4(7) . . . . ?
O13 C37 C38 C39 179.0(6) . . . . ?
C42 C37 C38 C39 -1.0(9) . . . . ?
C37 C38 C39 C40 1.5(11) . . . . ?
C38 C39 C40 C41 -1.3(12) . . . . ?
C39 C40 C41 C42 0.6(11) . . . . ?
C40 C41 C42 C37 -0.2(9) . . . . ?
C40 C41 C42 C43 179.5(6) . . . . ?
O13 C37 C42 C41 -179.6(5) . . . . ?
C38 C37 C42 C41 0.3(8) . . . . ?
O13 C37 C42 C43 0.7(8) . . . . ?
C38 C37 C42 C43 -179.4(5) . . . . ?
C41 C42 C43 O14 172.9(5) . . . . ?
C37 C42 C43 O14 -7.4(8) . . . . ?
C41 C42 C43 O15 -6.6(7) . . . . ?
C37 C42 C43 O15 173.1(4) . . . . ?
O15 C43 O14 Mg2 -171.4(3) . . . . ?
C42 C43 O14 Mg2 9.2(8) . . . . ?
O15 C43 O14 K2 57.2(6) . . . 1_455 ?
C42 C43 O14 K2 -122.3(5) . . . 1_455 ?
O14 C43 O15 C44 -0.1(7) . . . . ?
C42 C43 O15 C44 179.4(4) . . . . ?
C43 O15 C44 C45 178.0(5) . . . . ?
Mg2 O16 C46 C51 -4.7(8) . . . . ?
K2 O16 C46 C51 -122.0(5) . . . . ?
Mg2 O16 C46 C47 174.9(4) . . . . ?
K2 O16 C46 C47 57.6(6) . . . . ?
Mg2 O16 C46 K2 117.3(5) . . . . ?
O16 C46 C47 C48 178.7(7) . . . . ?
C51 C46 C47 C48 -1.7(9) . . . . ?
K2 C46 C47 C48 -148.9(7) . . . . ?
C46 C47 C48 C49 -1.3(13) . . . . ?
C47 C48 C49 C50 3.3(15) . . . . ?
C48 C49 C50 C51 -2.3(13) . . . . ?
C49 C50 C51 C46 -0.7(11) . . . . ?
C49 C50 C51 C52 -176.6(7) . . . . ?
O16 C46 C51 C50 -177.8(6) . . . . ?
C47 C46 C51 C50 2.7(8) . . . . ?
O16 C46 C51 C52 -1.9(8) . . . . ?
C47 C46 C51 C52 178.5(5) . . . . ?
C50 C51 C52 O17 172.5(6) . . . . ?
C46 C51 C52 O17 -3.3(9) . . . . ?
C50 C51 C52 O18 -7.2(8) . . . . ?
C46 C51 C52 O18 176.9(5) . . . . ?
O18 C52 O17 Mg2 -166.2(3) . . . . ?
C51 C52 O17 Mg2 14.0(8) . . . . ?
O18 C52 O17 K2 50.0(7) . . . 1_455 ?
C51 C52 O17 K2 -129.8(5) . . . 1_455 ?
O17 C52 O18 C53 1.8(7) . . . . ?
C51 C52 O18 C53 -178.4(5) . . . . ?
C52 O18 C53 C54 -179.4(5) . . . . ?
